data_2208918
loop_
_publ_author_name
'Jing Li'

_publ_section_title
;
 (<i>E</i>)-3-(3-Phenylpropoxy)but-2-enoic acid
;
_journal_coeditor_code IS2024
_journal_issue 5
_journal_name_full 'Acta Crystallographica Section E'
_journal_page_first o1994
_journal_page_last o1995
_journal_paper_doi 10.1107/S1600536806013778
_journal_volume 62
_journal_year 2006
_chemical_formula_iupac 'C13 H16 O3'
_chemical_formula_moiety 'C13 H16 O3'
_chemical_formula_sum 'C13 H16 O3'
_chemical_formula_weight 220.26
_chemical_name_systematic
;
(E)-3-(3-Phenylpropoxy)but-2-enoic acid
;
_space_group_IT_number 14
_symmetry_cell_setting monoclinic
_symmetry_space_group_name_Hall '-P 2yn'
_symmetry_space_group_name_H-M 'P 1 21/n 1'
_atom_sites_solution_hydrogens geom
_atom_sites_solution_primary direct
_atom_sites_solution_secondary difmap
_cell_angle_alpha 90.00
_cell_angle_beta 101.470(2)
_cell_angle_gamma 90.00
_cell_formula_units_Z 4
_cell_length_a 8.8008(9)
_cell_length_b 9.0837(9)
_cell_length_c 15.7827(17)
_cell_measurement_reflns_used 2236
_cell_measurement_temperature 292(2)
_cell_measurement_theta_max 21.19
_cell_measurement_theta_min 2.46
_cell_volume 1236.5(2)
_computing_cell_refinement 'SAINT (Bruker, 1999)'
_computing_data_collection 'SMART (Bruker, 1997)'
_computing_data_reduction SAINT
_computing_molecular_graphics 'SHELXTL (Bruker, 2001)'
_computing_publication_material SHELXTL
_computing_structure_refinement 'SHELXL97 (Sheldrick, 1997)'
_computing_structure_solution 'SHELXS97 (Sheldrick, 1997)'
_diffrn_ambient_temperature 292(2)
_diffrn_measured_fraction_theta_full 0.990
_diffrn_measured_fraction_theta_max 0.990
_diffrn_measurement_device_type 'Bruker SMART 4K CCD area-detector'
_diffrn_measurement_method '\f and \w'
_diffrn_radiation_monochromator graphite
_diffrn_radiation_source 'fine-focus sealed tube'
_diffrn_radiation_type MoK\a
_diffrn_radiation_wavelength 0.71073
_diffrn_reflns_av_R_equivalents 0.0263
_diffrn_reflns_av_sigmaI/netI 0.0250
_diffrn_reflns_limit_h_max 10
_diffrn_reflns_limit_h_min -10
_diffrn_reflns_limit_k_max 10
_diffrn_reflns_limit_k_min -8
_diffrn_reflns_limit_l_max 18
_diffrn_reflns_limit_l_min -18
_diffrn_reflns_number 7552
_diffrn_reflns_theta_full 25.00
_diffrn_reflns_theta_max 25.00
_diffrn_reflns_theta_min 2.46
_diffrn_standards_number 0
_exptl_absorpt_coefficient_mu 0.083
_exptl_absorpt_correction_type none
_exptl_crystal_colour colourless
_exptl_crystal_density_diffrn 1.183
_exptl_crystal_density_method 'not measured'
_exptl_crystal_description block
_exptl_crystal_F_000 472
_exptl_crystal_size_max 0.30
_exptl_crystal_size_mid 0.20
_exptl_crystal_size_min 0.10
_refine_diff_density_max 0.325
_refine_diff_density_min -0.227
_refine_ls_extinction_method none
_refine_ls_goodness_of_fit_ref 1.079
_refine_ls_hydrogen_treatment mixed
_refine_ls_matrix_type full
_refine_ls_number_parameters 178
_refine_ls_number_reflns 2159
_refine_ls_number_restraints 23
_refine_ls_restrained_S_all 1.097
_refine_ls_R_factor_all 0.0846
_refine_ls_R_factor_gt 0.0643
_refine_ls_shift/su_max 0.002
_refine_ls_shift/su_mean 0.000
_refine_ls_structure_factor_coef Fsqd
_refine_ls_weighting_details 'calc w = 1/[\s^2^(Fo^2^)+(0.0769P)^2^+0.4223P] where P=(Fo^2^+2Fc^2^)/3'
_refine_ls_weighting_scheme calc
_refine_ls_wR_factor_gt 0.1670
_refine_ls_wR_factor_ref 0.1791
_reflns_number_gt 1586
_reflns_number_total 2159
_reflns_threshold_expression I>2\s(I)
_cod_data_source_file is2024.cif
_cod_data_source_block I
_cod_depositor_comments
;
The following automatic conversions were performed:
'_symmetry_cell_setting' value 'Monoclinic' changed to 'monoclinic'
according to '/home/saulius/struct/CIF-dictionaries/cif_core.dic'
dictionary named 'cif_core.dic' version 2.4.1 from 2010-06-29.

Automatic conversion script
Id: cif_fix_enum 1527 2010-12-29 10:47:43Z saulius 

The following automatic conversions were performed:

'_symmetry_cell_setting' value 'Monoclinic' changed to 'monoclinic'
according to /home/saulius/struct/CIF-dictionaries/cif_core.dic
dictionary named 'cif_core.dic' version 2.4.1 from 2010-06-29.

Automatic conversion script
Id: cif_fix_values 1715 2011-07-08 13:25:40Z adriana 
;
_cod_original_sg_symbol_H-M 'P 21/n'
_cod_database_code 2208918
_cod_database_fobs_code 2208918

loop_
_symmetry_equiv_pos_as_xyz
'x, y, z'
'-x+1/2, y+1/2, -z+1/2'
'-x, -y, -z'
'x-1/2, -y-1/2, z-1/2'

loop_
_atom_site_type_symbol
_atom_site_label
_atom_site_fract_x
_atom_site_fract_y
_atom_site_fract_z
_atom_site_U_iso_or_equiv
_atom_site_adp_type
_atom_site_calc_flag
_atom_site_refinement_flags
_atom_site_occupancy
_atom_site_disorder_assembly
_atom_site_disorder_group
C C1 0.4984(4) 0.4719(4) 0.8736(2) 0.0918(10) Uani d . 1 A .
H H1 0.4470 0.4224 0.9112 0.110 Uiso calc R 1 . .
C C2 0.6425(4) 0.4263(4) 0.8656(2) 0.0867(9) Uani d . 1 . .
H H2 0.6864 0.3442 0.8963 0.104 Uiso calc R 1 . .
C C3 0.7227(3) 0.4984(3) 0.8137(2) 0.0762(8) Uani d . 1 . .
H H3 0.8206 0.4657 0.8086 0.091 Uiso calc R 1 . .
C C4 0.6599(3) 0.6183(3) 0.7692(2) 0.0771(8) Uani d . 1 . .
H H4 0.7153 0.6694 0.7343 0.093 Uiso calc R 1 . .
C C5 0.5147(4) 0.6643(4) 0.7758(2) 0.0999(12) Uani d . 1 A .
H H5 0.4731 0.7474 0.7453 0.120 Uiso calc R 1 . .
C C6 0.4274(4) 0.5903(4) 0.8269(2) 0.0996(12) Uani d D 1 . .
C C7 0.2543(5) 0.6300(5) 0.8241(3) 0.0703(11) Uani d P 0.69 A 1
H H7A 0.1965 0.6301 0.7650 0.084 Uiso calc PR 0.69 A 1
H H7B 0.2073 0.5594 0.8572 0.084 Uiso calc PR 0.69 A 1
C C8 0.2548(5) 0.7841(5) 0.8638(3) 0.0710(11) Uani d P 0.69 A 1
H H8A 0.3223 0.7834 0.9205 0.085 Uiso calc PR 0.69 A 1
H H8B 0.2976 0.8532 0.8280 0.085 Uiso calc PR 0.69 A 1
C C9 0.0959(6) 0.8373(6) 0.8730(4) 0.0686(15) Uani d P 0.69 A 1
H H9A 0.1010 0.9388 0.8925 0.082 Uiso calc PR 0.69 A 1
H H9B 0.0238 0.8313 0.8179 0.082 Uiso calc PR 0.69 A 1
C C9' 0.0587(14) 0.7797(13) 0.8505(5) 0.074(4) Uani d PDU 0.31 A 2
H H9C 0.0758 0.8850 0.8482 0.089 Uiso calc PR 0.31 A 2
H H9D -0.0389 0.7579 0.8119 0.089 Uiso calc PR 0.31 A 2
C C7' 0.3360(11) 0.6851(15) 0.8770(7) 0.107(4) Uani d PDU 0.31 A 2
H H7C 0.3248 0.6373 0.9303 0.129 Uiso calc PR 0.31 A 2
H H7D 0.3860 0.7797 0.8906 0.129 Uiso calc PR 0.31 A 2
C C8' 0.1845(11) 0.7029(17) 0.8187(7) 0.089(3) Uani d PDU 0.31 A 2
H H8C 0.1470 0.6055 0.8000 0.107 Uiso calc PR 0.31 A 2
H H8D 0.2016 0.7550 0.7678 0.107 Uiso calc PR 0.31 A 2
C C10 -0.0819(3) 0.7800(3) 0.96620(16) 0.0621(7) Uani d . 1 A .
C C11 -0.0979(4) 0.6842(4) 1.0393(2) 0.0936(11) Uani d . 1 . .
H H11A -0.1949 0.7040 1.0560 0.140 Uiso calc R 1 . .
H H11B -0.0143 0.7031 1.0872 0.140 Uiso calc R 1 . .
H H11C -0.0949 0.5830 1.0222 0.140 Uiso calc R 1 . .
C C12 -0.1775(3) 0.8884(3) 0.93229(17) 0.0652(7) Uani d . 1 . .
H H12 -0.1530 0.9401 0.8860 0.078 Uiso calc R 1 . .
C C13 -0.3160(3) 0.9313(3) 0.96209(18) 0.0617(7) Uani d . 1 . .
O O1 0.0455(2) 0.7415(2) 0.93668(12) 0.0794(6) Uani d D 1 . .
O O2 -0.3602(2) 0.8811(2) 1.02491(13) 0.0776(6) Uani d . 1 . .
O O3 -0.3937(2) 1.0358(2) 0.91385(14) 0.0801(6) Uani d D 1 . .
H H3A -0.471(3) 1.061(4) 0.932(2) 0.120 Uiso d D 1 . .

loop_
_atom_site_aniso_label
_atom_site_aniso_U_11
_atom_site_aniso_U_22
_atom_site_aniso_U_33
_atom_site_aniso_U_12
_atom_site_aniso_U_13
_atom_site_aniso_U_23
C1 0.102(2) 0.090(2) 0.099(2) 0.0238(19) 0.0564(19) 0.0285(19)
C2 0.088(2) 0.086(2) 0.091(2) 0.0292(17) 0.0279(17) 0.0166(17)
C3 0.0631(16) 0.0759(19) 0.095(2) 0.0106(14) 0.0281(15) -0.0101(16)
C4 0.0801(18) 0.0711(18) 0.092(2) 0.0013(15) 0.0458(16) 0.0006(16)
C5 0.112(3) 0.087(2) 0.120(3) 0.043(2) 0.071(2) 0.039(2)
C6 0.100(2) 0.098(2) 0.121(3) 0.039(2) 0.072(2) 0.033(2)
C7 0.058(2) 0.076(3) 0.079(3) -0.003(2) 0.019(2) -0.012(2)
C8 0.063(2) 0.068(3) 0.088(3) 0.000(2) 0.030(2) -0.011(2)
C9 0.059(3) 0.057(3) 0.095(3) 0.010(2) 0.029(2) 0.008(2)
C9' 0.067(6) 0.068(7) 0.099(7) 0.011(5) 0.044(5) 0.021(6)
C7' 0.086(6) 0.125(8) 0.116(7) 0.021(6) 0.032(6) 0.013(7)
C8' 0.077(6) 0.110(7) 0.084(6) 0.032(6) 0.027(5) 0.017(6)
C10 0.0508(13) 0.0713(16) 0.0672(15) 0.0144(12) 0.0188(11) -0.0007(13)
C11 0.089(2) 0.112(3) 0.088(2) 0.0470(19) 0.0392(17) 0.0317(19)
C12 0.0555(14) 0.0698(17) 0.0750(16) 0.0140(12) 0.0239(12) 0.0088(13)
C13 0.0517(13) 0.0603(15) 0.0757(17) 0.0113(12) 0.0187(12) 0.0028(13)
O1 0.0631(11) 0.0935(14) 0.0894(13) 0.0324(10) 0.0338(10) 0.0207(11)
O2 0.0688(11) 0.0851(13) 0.0870(13) 0.0308(10) 0.0351(10) 0.0191(11)
O3 0.0683(12) 0.0822(14) 0.0977(14) 0.0331(10) 0.0360(10) 0.0250(11)

loop_
_atom_type_symbol
_atom_type_description
_atom_type_scat_dispersion_real
_atom_type_scat_dispersion_imag
_atom_type_scat_source
C C 0.0033 0.0016 'International Tables Vol C Tables 4.2.6.8 and 6.1.1.4'
H H 0.0000 0.0000 'International Tables Vol C Tables 4.2.6.8 and 6.1.1.4'
O O 0.0106 0.0060 'International Tables Vol C Tables 4.2.6.8 and 6.1.1.4'

loop_
_geom_angle_atom_site_label_1
_geom_angle_atom_site_label_2
_geom_angle_atom_site_label_3
_geom_angle
C2 C1 C6 121.1(3)
C2 C1 H1 119.4
C6 C1 H1 119.4
C3 C2 C1 121.1(3)
C3 C2 H2 119.5
C1 C2 H2 119.5
C2 C3 C4 119.7(3)
C2 C3 H3 120.1
C4 C3 H3 120.1
C3 C4 C5 119.8(3)
C3 C4 H4 120.1
C5 C4 H4 120.1
C4 C5 C6 121.9(3)
C4 C5 H5 119.1
C6 C5 H5 119.1
C1 C6 C5 116.2(3)
C1 C6 C7' 113.4(6)
C5 C6 C7' 116.2(6)
C1 C6 C7 122.1(3)
C5 C6 C7 121.4(3)
C8 C7 C6 106.0(3)
C8 C7 H7A 110.5
C6 C7 H7A 110.5
C8 C7 H7B 110.5
C6 C7 H7B 110.5
H7A C7 H7B 108.7
C9 C8 C7 113.8(4)
C9 C8 H8A 108.8
C7 C8 H8A 108.8
C9 C8 H8B 108.8
C7 C8 H8B 108.8
H8A C8 H8B 107.7
O1 C9 C8 106.7(4)
O1 C9 H9A 110.4
C8 C9 H9A 110.4
O1 C9 H9B 110.4
C8 C9 H9B 110.4
H9A C9 H9B 108.6
O1 C9' C8' 114.6(8)
O1 C9' H9C 108.6
C8' C9' H9C 108.6
O1 C9' H9D 108.6
C8' C9' H9D 108.6
H9C C9' H9D 107.6
C8' C7' C6 104.3(7)
C8' C7' H7C 110.9
C6 C7' H7C 110.9
C8' C7' H7D 110.9
C6 C7' H7D 110.9
H7C C7' H7D 108.9
C7' C8' C9' 119.1(10)
C7' C8' H8C 107.5
C9' C8' H8C 107.5
C7' C8' H8D 107.5
C9' C8' H8D 107.5
H8C C8' H8D 107.0
C12 C10 O1 123.8(2)
C12 C10 C11 126.8(2)
O1 C10 C11 109.5(2)
C10 C11 H11A 109.5
C10 C11 H11B 109.5
H11A C11 H11B 109.5
C10 C11 H11C 109.5
H11A C11 H11C 109.5
H11B C11 H11C 109.5
C10 C12 C13 125.0(2)
C10 C12 H12 117.5
C13 C12 H12 117.5
O2 C13 O3 121.7(2)
O2 C13 C12 126.0(2)
O3 C13 C12 112.3(2)
C10 O1 C9' 119.8(5)
C10 O1 C9 118.1(3)
C13 O3 H3A 111(3)

loop_
_geom_bond_atom_site_label_1
_geom_bond_atom_site_label_2
_geom_bond_distance
C1 C2 1.365(4)
C1 C6 1.381(4)
C1 H1 0.9300
C2 C3 1.351(4)
C2 H2 0.9300
C3 C4 1.353(4)
C3 H3 0.9300
C4 C5 1.368(4)
C4 H4 0.9300
C5 C6 1.393(4)
C5 H5 0.9300
C6 C7' 1.505(6)
C6 C7 1.558(5)
C7 C8 1.534(6)
C7 H7A 0.9700
C7 H7B 0.9700
C8 C9 1.514(6)
C8 H8A 0.9700
C8 H8B 0.9700
C9 O1 1.463(5)
C9 H9A 0.9700
C9 H9B 0.9700
C9' O1 1.430(6)
C9' C8' 1.479(6)
C9' H9C 0.9700
C9' H9D 0.9700
C7' C8' 1.470(6)
C7' H7C 0.9700
C7' H7D 0.9700
C8' H8C 0.9700
C8' H8D 0.9700
C10 C12 1.335(3)
C10 O1 1.344(3)
C10 C11 1.474(4)
C11 H11A 0.9600
C11 H11B 0.9600
C11 H11C 0.9600
C12 C13 1.445(3)
C12 H12 0.9300
C13 O2 1.223(3)
C13 O3 1.319(3)
O3 H3A 0.82(3)

loop_
_geom_hbond_atom_site_label_D
_geom_hbond_atom_site_label_H
_geom_hbond_atom_site_label_A
_geom_hbond_site_symmetry_A
_geom_hbond_distance_DH
_geom_hbond_distance_HA
_geom_hbond_distance_DA
_geom_hbond_angle_DHA
C11 H11A O2 . 0.96 2.16 2.893(4) 132
O3 H3A O2 3_477 0.82(3) 1.83(3) 2.651(3) 178(2)
C9 H9B Cg1 2_556 0.97 2.93 3.659(6) 133

loop_
_geom_torsion_atom_site_label_1
_geom_torsion_atom_site_label_2
_geom_torsion_atom_site_label_3
_geom_torsion_atom_site_label_4
_geom_torsion
C6 C1 C2 C3 2.2(6)
C1 C2 C3 C4 0.4(5)
C2 C3 C4 C5 -1.2(5)
C3 C4 C5 C6 -0.5(6)
C2 C1 C6 C5 -3.6(6)
C2 C1 C6 C7' -142.3(6)
C2 C1 C6 C7 170.5(4)
C4 C5 C6 C1 2.9(6)
C4 C5 C6 C7' 140.3(5)
C4 C5 C6 C7 -171.4(4)
C1 C6 C7 C8 117.9(4)
C5 C6 C7 C8 -68.2(5)
C7' C6 C7 C8 27.5(8)
C6 C7 C8 C9 -175.6(4)
C7 C8 C9 O1 66.1(5)
C1 C6 C7' C8' -130.6(9)
C5 C6 C7' C8' 90.7(11)
C7 C6 C7' C8' -18.0(7)
C6 C7' C8' C9' 174.3(10)
O1 C9' C8' C7' -42.2(19)
O1 C10 C12 C13 179.4(3)
C11 C10 C12 C13 0.0(5)
C10 C12 C13 O2 4.5(5)
C10 C12 C13 O3 -176.3(3)
C12 C10 O1 C9' -21.1(8)
C11 C10 O1 C9' 158.3(7)
C12 C10 O1 C9 9.9(5)
C11 C10 O1 C9 -170.7(3)
C8' C9' O1 C10 -166.5(9)
C8' C9' O1 C9 99.5(19)
C8 C9 O1 C10 169.9(3)
C8 C9 O1 C9' -88.9(13)
